data_2101971
loop_
_publ_author_name
'Rudert, Rainer'
'Schulz, Burkhard'
'Reck, G\"unter'
'Vollhardt, Dieter'
'Kriwanek, J\"org'

_publ_section_title
;
 <i>N</i>-<i>n</i>-Alkyl <i>N,N</i>-dimethylammonioacetic acid
 bromides: the first complete series of crystal and molecular structure
 determinations of an amphiphilic compound with alkyl chain lengths
 <i>n</i>~=~1,..., 16
;
_journal_issue 1
_journal_name_full 'Acta Crystallographica Section B'
_journal_page_first 124
_journal_page_last 131
_journal_paper_doi 10.1107/S0108768199007740
_journal_volume 56
_journal_year 2000
_chemical_formula_moiety 'C10 H22 N O2 1+, Br 1-'
_chemical_formula_sum 'C10 H22 Br N O2'
_chemical_formula_weight 268.20
_chemical_name_systematic
;
N-n-Hexyl N,N-Dimethyl Ammonio Acetic Acid Bromide
;
_space_group_IT_number 2
_symmetry_cell_setting triclinic
_symmetry_space_group_name_Hall '-P 1'
_symmetry_space_group_name_H-M 'P -1'
_audit_creation_method SHELXL
_cell_angle_alpha 85.61(6)
_cell_angle_beta 86.18(9)
_cell_angle_gamma 79.81(4)
_cell_formula_units_Z 2
_cell_length_a 6.739(6)
_cell_length_b 7.525(2)
_cell_length_c 13.67(2)
_cell_measurement_reflns_used 25
_cell_measurement_temperature 298(2)
_cell_measurement_theta_max 21
_cell_measurement_theta_min 15
_cell_volume 679.3(12)
_computing_cell_refinement
;
CAD4 Operations Manual (Enraf-Nonius, 1977)
;
_computing_data_collection
;
CAD4 Operations Manual (Enraf-Nonius, 1977)
;
_computing_data_reduction
;
MolEN (Fair, 1990)
;
_computing_structure_refinement 'SHELXL-93 (Sheldrick, 1993)'
_computing_structure_solution 'SHELXS-86 (Sheldrick, 1990)'
_diffrn_ambient_temperature 298(2)
_diffrn_measurement_device CAD4
_diffrn_measurement_method 'theta/2theta scans'
_diffrn_radiation_monochromator graphite
_diffrn_radiation_source 'fine-focus sealed tube'
_diffrn_radiation_type CuK\a
_diffrn_radiation_wavelength 1.54178
_diffrn_reflns_av_R_equivalents .1908
_diffrn_reflns_av_sigmaI/netI .0325
_diffrn_reflns_limit_h_max 7
_diffrn_reflns_limit_h_min 0
_diffrn_reflns_limit_k_max 7
_diffrn_reflns_limit_k_min -7
_diffrn_reflns_limit_l_max 14
_diffrn_reflns_limit_l_min -13
_diffrn_reflns_number 1422
_diffrn_reflns_theta_max 54.24
_diffrn_reflns_theta_min 3.25
_exptl_absorpt_coefficient_mu 3.973
_exptl_absorpt_correction_type none
_exptl_crystal_colour colourless
_exptl_crystal_density_diffrn 1.311
_exptl_crystal_description plate
_exptl_crystal_F_000 280
_exptl_crystal_size_max .40
_exptl_crystal_size_mid .15
_exptl_crystal_size_min .07
_refine_diff_density_max 11.809
_refine_diff_density_min -11.975
_refine_ls_extinction_method none
_refine_ls_goodness_of_fit_all 7.801
_refine_ls_goodness_of_fit_ref 7.807
_refine_ls_hydrogen_treatment
;
position relative to binding partner calculated and kept fixed during
refinement, isotropic displacement parameter constrained to binding partner
;
_refine_ls_matrix_type full
_refine_ls_number_parameters 57
_refine_ls_number_reflns 1299
_refine_ls_number_restraints 12
_refine_ls_restrained_S_all 7.763
_refine_ls_restrained_S_obs 7.769
_refine_ls_R_factor_all .3870
_refine_ls_R_factor_gt .3871
_refine_ls_shift/su_max -3.086
_refine_ls_shift/su_mean .087
_refine_ls_structure_factor_coef Fsqd
_refine_ls_weighting_details 'w=1/[\s^2^(Fo^2^)+(0.1000P)^2^+0.0000P] where P=(Fo^2^+2Fc^2^)/3'
_refine_ls_weighting_scheme calc
_refine_ls_wR_factor_all .7018
_refine_ls_wR_factor_ref .7018
_reflns_number_observed 1297
_reflns_number_total 1299
_reflns_observed_criterion >2sigma(I)
_cod_data_source_file jz0007.cif
_cod_data_source_block beh6
_cod_depositor_comments
;
The following automatic conversions were performed:
'_symmetry_cell_setting' value 'Triclinic' changed to 'triclinic'
according to '/home/saulius/struct/CIF-dictionaries/cif_core.dic'
dictionary named 'cif_core.dic' version 2.4.1 from 2010-06-29.

Automatic conversion script
Id: cif_fix_enum 1527 2010-12-29 10:47:43Z saulius 

The following automatic conversions were performed:

'_symmetry_cell_setting' value 'Triclinic' changed to 'triclinic'
according to /home/saulius/struct/CIF-dictionaries/cif_core.dic
dictionary named 'cif_core.dic' version 2.4.1 from 2010-06-29.

Automatic conversion script
Id: cif_fix_values 1715 2011-07-08 13:25:40Z adriana 

The following automatic conversions were performed:

'_refine_ls_weighting_scheme' value 'calc
w=1/[\s^2^(Fo^2^)+(0.1000P)^2^+0.0000P] where P=(Fo^2^+2Fc^2^)/3' was
changed to 'calc'. New tag '_refine_ls_weighting_details' was
created. The value of the new tag was set to
'w=1/[\s^2^(Fo^2^)+(0.1000P)^2^+0.0000P] where P=(Fo^2^+2Fc^2^)/3'.

Automatic conversion script
Id: cif_fix_values 3143 2015-03-26 13:38:13Z robertas 
;
_cod_database_code 2101971

loop_
_symmetry_equiv_pos_as_xyz
'x, y, z'
'-x, -y, -z'

loop_
_atom_site_label
_atom_site_fract_x
_atom_site_fract_y
_atom_site_fract_z
_atom_site_U_iso_or_equiv
_atom_site_thermal_displace_type
_atom_site_calc_flag
_atom_site_refinement_flags
_atom_site_occupancy
_atom_site_type_symbol
Br .7138(8) .2022(7) .1557(4) .000(2) Uiso d . 1 Br
O1 1.008(6) .609(6) .215(3) .018(11) Uiso d D 1 O
O2 1.095(8) .383(6) .108(4) .035(13) Uiso d D 1 O
N1 1.372(6) .727(5) .156(3) .012(12) Uiso d D 1 N
C31 1.120(6) .539(6) .152(3) .000(12) Uiso d D 1 C
C32 1.297(7) .600(7) .093(3) .007(13) Uiso d D 1 C
C33 1.557(6) .761(7) .096(4) .000(11) Uiso d D 1 C
C34 1.218(8) .895(7) .135(5) .022(16) Uiso d D 1 C
C1 1.427(9) .663(7) .259(3) .019(16) Uiso d D 1 C
C2 1.543(9) .781(7) .310(4) .019(16) Uiso d D 1 C
C3 1.601(10) .682(8) .408(4) .028(18) Uiso d D 1 C
C4 1.727(12) .793(10) .459(5) .04(2) Uiso d D 1 C
C5 1.765(16) .719(13) .564(5) .06(3) Uiso d D 1 C
C6 1.88(2) .857(18) .602(11) .11(5) Uiso d D 1 C

loop_
_atom_type_symbol
_atom_type_description
_atom_type_scat_dispersion_real
_atom_type_scat_dispersion_imag
_atom_type_scat_source
C C .0181 .0091 'International Tables Vol C Tables 4.2.6.8 and 6.1.1.4'
H H .0000 .0000 'International Tables Vol C Tables 4.2.6.8 and 6.1.1.4'
Br Br -.6763 1.2805 'International Tables Vol C Tables 4.2.6.8 and 6.1.1.4'
N N .0311 .0180 'International Tables Vol C Tables 4.2.6.8 and 6.1.1.4'
O O .0492 .0322 'International Tables Vol C Tables 4.2.6.8 and 6.1.1.4'

loop_
_geom_angle_atom_site_label_1
_geom_angle_atom_site_label_2
_geom_angle_atom_site_label_3
_geom_angle
C32 N1 C1 119(4)
C32 N1 C33 100(3)
C1 N1 C33 109(4)
C32 N1 C34 100(4)
C1 N1 C34 121(4)
C33 N1 C34 104(4)
O1 C31 O2 124(4)
O1 C31 C32 131(4)
O2 C31 C32 104(3)
N1 C32 C31 106(3)
N1 C1 C2 116(4)
C1 C2 C3 107(4)
C4 C3 C2 109(5)
C5 C4 C3 112(6)
C6 C5 C4 103(8)

loop_
_geom_bond_atom_site_label_1
_geom_bond_atom_site_label_2
_geom_bond_distance
O1 C31 1.19(4)
O2 C31 1.40(4)
N1 C32 1.50(2)
N1 C1 1.50(2)
N1 C33 1.50(2)
N1 C34 1.51(2)
C31 C32 1.52(2)
C1 C2 1.52(2)
C2 C3 1.53(2)
C3 C4 1.52(2)
C4 C5 1.52(2)
C5 C6 1.52(2)

loop_
_geom_torsion_atom_site_label_1
_geom_torsion_atom_site_label_2
_geom_torsion_atom_site_label_3
_geom_torsion_atom_site_label_4
_geom_torsion
C1 N1 C32 C31 55(6)
C33 N1 C32 C31 174(4)
C34 N1 C32 C31 -79(5)
O1 C31 C32 N1 25(8)
O2 C31 C32 N1 -162(4)
C32 N1 C1 C2 167(5)
C33 N1 C1 C2 53(6)
C34 N1 C1 C2 -69(7)
N1 C1 C2 C3 -174(5)
C1 C2 C3 C4 177(6)
C2 C3 C4 C5 171(7)
C3 C4 C5 C6 -176(9)

loop_
_cod_related_entry_id
_cod_related_entry_database
_cod_related_entry_code
1 ChemSpider 30654467
